data_2218649
loop_
_publ_author_name
'Eltayeb, Naser Eltaher'
'Teoh, Siang Guan'
'Chantrapromma, Suchada'
'Fun, Hoong-Kun'
'Adnan, Rohana'

_publ_section_title
;
 An octanuclear zinc(II) complex with
 6,6'-dihydroxy-2,2'-[1,2-phenylenebis(nitrilomethylidyne)]diphenol
;
_journal_coeditor_code CI2611
_journal_issue 7
_journal_name_full 'Acta Crystallographica Section E'
_journal_page_first m912
_journal_page_last m913
_journal_paper_doi 10.1107/S1600536808017340
_journal_volume 64
_journal_year 2008
_chemical_formula_iupac '[Zn8 (C20 H12 N2 O4)4 (H2 O)4], 4C2 H6 O S, 2H2 O'
_chemical_formula_moiety 'C80 H56 N8 O20 Zn8, 4(C2 H6 O S), 2(H2 O)'
_chemical_formula_sum 'C88 H84 N8 O26 S4 Zn8'
_chemical_formula_weight 2321.03
_chemical_name_systematic
'tetraaquatetrakis{\m~3~-6,6'-dioxido-2,2'-[1,2-phenylenebis(nitrilomethylidyne)]diphenolato}octazinc(II) dimethyl sulfoxide tetrasolvate dihydrate'
_space_group_IT_number 86
_symmetry_cell_setting tetragonal
_symmetry_space_group_name_Hall '-P 4bc'
_symmetry_space_group_name_H-M 'P 42/n :2'
_atom_sites_solution_hydrogens geom
_atom_sites_solution_primary direct
_atom_sites_solution_secondary difmap
_audit_creation_method SHELXL-97
_cell_angle_alpha 90.00
_cell_angle_beta 90.00
_cell_angle_gamma 90.00
_cell_formula_units_Z 2
_cell_length_a 18.1324(3)
_cell_length_b 18.1324(3)
_cell_length_c 13.3813(3)
_cell_measurement_reflns_used 5851
_cell_measurement_temperature 100.00(10)
_cell_measurement_theta_max 29.00
_cell_measurement_theta_min 2.94
_cell_volume 4399.56(14)
_computing_cell_refinement 'APEX2 (Bruker, 2005)'
_computing_data_collection 'APEX2 (Bruker, 2005)'
_computing_data_reduction 'SAINT (Bruker, 2005)'
_computing_molecular_graphics 'SHELXTL (Sheldrick, 2008)'
_computing_publication_material
;
SHELXTL (Sheldrick, 2008) and PLATON (Spek, 2003)
;
_computing_structure_refinement 'SHELXTL (Sheldrick, 2008)'
_computing_structure_solution 'SHELXTL (Sheldrick, 2008)'
_diffrn_ambient_temperature 100.00(10)
_diffrn_detector_area_resol_mean 8.33
_diffrn_measured_fraction_theta_full 0.998
_diffrn_measured_fraction_theta_max 0.998
_diffrn_measurement_device_type
;
Bruker SMART APEXII CCD area-detector
;
_diffrn_measurement_method \w
_diffrn_radiation_monochromator graphite
_diffrn_radiation_source 'fine-focus sealed tube'
_diffrn_radiation_type MoK\a
_diffrn_radiation_wavelength 0.71073
_diffrn_reflns_av_R_equivalents 0.0846
_diffrn_reflns_av_sigmaI/netI 0.0721
_diffrn_reflns_limit_h_max 11
_diffrn_reflns_limit_h_min -24
_diffrn_reflns_limit_k_max 24
_diffrn_reflns_limit_k_min -24
_diffrn_reflns_limit_l_max 18
_diffrn_reflns_limit_l_min -18
_diffrn_reflns_number 26700
_diffrn_reflns_theta_full 29.00
_diffrn_reflns_theta_max 29.00
_diffrn_reflns_theta_min 2.94
_diffrn_standards_number 0
_exptl_absorpt_coefficient_mu 2.322
_exptl_absorpt_correction_T_max 0.7959
_exptl_absorpt_correction_T_min 0.3517
_exptl_absorpt_correction_type multi-scan
_exptl_absorpt_process_details '(SADABS; Bruker, 2005)'
_exptl_crystal_colour Orange
_exptl_crystal_density_diffrn 1.752
_exptl_crystal_density_method 'not measured'
_exptl_crystal_description Needle
_exptl_crystal_F_000 2360
_exptl_crystal_size_max 0.57
_exptl_crystal_size_mid 0.13
_exptl_crystal_size_min 0.10
_refine_diff_density_max 0.672
_refine_diff_density_min -1.337
_refine_ls_extinction_method none
_refine_ls_goodness_of_fit_ref 1.020
_refine_ls_hydrogen_treatment mixed
_refine_ls_matrix_type full
_refine_ls_number_parameters 314
_refine_ls_number_reflns 5851
_refine_ls_number_restraints 6
_refine_ls_restrained_S_all 1.019
_refine_ls_R_factor_all 0.0936
_refine_ls_R_factor_gt 0.0498
_refine_ls_shift/su_max 0.001
_refine_ls_shift/su_mean 0.000
_refine_ls_structure_factor_coef Fsqd
_refine_ls_weighting_details 'calc w=1/[\s^2^(Fo^2^)+(0.0592P)^2^+6.834P] where P=(Fo^2^+2Fc^2^)/3'
_refine_ls_weighting_scheme calc
_refine_ls_wR_factor_gt 0.1159
_refine_ls_wR_factor_ref 0.1379
_reflns_number_gt 3700
_reflns_number_total 5851
_reflns_threshold_expression I>2\s(I)
_cod_data_source_file ci2611.cif
_cod_data_source_block I
_cod_depositor_comments
;
The following automatic conversions were performed:
'_symmetry_cell_setting' value 'Tetragonal' changed to 'tetragonal'
according to '/home/saulius/struct/CIF-dictionaries/cif_core.dic'
dictionary named 'cif_core.dic' version 2.4.1 from 2010-06-29.

Automatic conversion script
Id: cif_fix_enum 1527 2010-12-29 10:47:43Z saulius 

The following automatic conversions were performed:

'_symmetry_cell_setting' value 'Tetragonal' changed to 'tetragonal'
according to /home/saulius/struct/CIF-dictionaries/cif_core.dic
dictionary named 'cif_core.dic' version 2.4.1 from 2010-06-29.

Automatic conversion script
Id: cif_fix_values 1715 2011-07-08 13:25:40Z adriana 
;
_cod_original_sg_symbol_H-M 'P 42/n'
_cod_database_code 2218649
_cod_database_fobs_code 2218649

loop_
_symmetry_equiv_pos_as_xyz
'x, y, z'
'-x+1/2, -y+1/2, z'
'-y, x+1/2, z+1/2'
'y+1/2, -x, z+1/2'
'-x, -y, -z'
'x-1/2, y-1/2, -z'
'y, -x-1/2, -z-1/2'
'-y-1/2, x, -z-1/2'

loop_
_atom_site_type_symbol
_atom_site_label
_atom_site_fract_x
_atom_site_fract_y
_atom_site_fract_z
_atom_site_U_iso_or_equiv
_atom_site_adp_type
_atom_site_calc_flag
_atom_site_refinement_flags
_atom_site_occupancy
Zn Zn1 0.22916(3) 0.46426(3) 0.07015(4) 0.01886(13) Uani d . 1
Zn Zn2 0.34013(2) 0.35177(2) 0.24587(4) 0.01728(13) Uani d . 1
O O1 0.35359(15) 0.25401(15) 0.1791(2) 0.0188(6) Uani d . 1
O O2 0.28402(15) 0.36961(15) 0.1029(2) 0.0192(6) Uani d . 1
O O3 0.14565(15) 0.43546(15) 0.1585(2) 0.0189(6) Uani d . 1
O O4 0.05238(16) 0.38411(16) 0.2903(3) 0.0277(7) Uani d . 1
N N1 0.26712(19) 0.45884(18) -0.0754(3) 0.0210(7) Uani d . 1
N N2 0.1627(2) 0.54198(19) -0.0038(3) 0.0233(8) Uani d . 1
C C1 0.3139(2) 0.3234(2) 0.0380(3) 0.0177(8) Uani d . 1
C C2 0.3494(2) 0.2598(2) 0.0780(3) 0.0182(8) Uani d . 1
C C3 0.3795(2) 0.2079(2) 0.0141(3) 0.0222(9) Uani d . 1
H H3A 0.4019 0.1661 0.0407 0.027 Uiso calc R 1
C C4 0.3768(3) 0.2170(2) -0.0899(4) 0.0282(10) Uani d . 1
H H4A 0.3952 0.1805 -0.1320 0.034 Uiso calc R 1
C C5 0.3471(2) 0.2795(2) -0.1285(3) 0.0248(9) Uani d . 1
H H5A 0.3470 0.2861 -0.1974 0.030 Uiso calc R 1
C C6 0.3166(2) 0.3342(2) -0.0672(3) 0.0216(9) Uani d . 1
C C7 0.2939(2) 0.4005(2) -0.1172(3) 0.0231(9) Uani d . 1
H H7A 0.2990 0.4016 -0.1863 0.028 Uiso calc R 1
C C8 0.2508(2) 0.5228(2) -0.1328(3) 0.0234(9) Uani d . 1
C C9 0.2866(3) 0.5429(3) -0.2203(4) 0.0296(10) Uani d . 1
H H9A 0.3238 0.5133 -0.2462 0.035 Uiso calc R 1
C C10 0.2663(3) 0.6077(3) -0.2689(4) 0.0349(12) Uani d . 1
H H10A 0.2893 0.6207 -0.3285 0.042 Uiso calc R 1
C C11 0.2123(3) 0.6529(3) -0.2295(4) 0.0326(11) Uani d . 1
H H11A 0.1990 0.6959 -0.2626 0.039 Uiso calc R 1
C C12 0.1781(3) 0.6342(2) -0.1410(4) 0.0278(10) Uani d . 1
H H12A 0.1428 0.6655 -0.1138 0.033 Uiso calc R 1
C C13 0.1960(2) 0.5688(2) -0.0920(3) 0.0218(9) Uani d . 1
C C14 0.0969(2) 0.5594(2) 0.0204(4) 0.0250(9) Uani d . 1
H H14A 0.0727 0.5940 -0.0191 0.030 Uiso calc R 1
C C15 0.0574(2) 0.5294(2) 0.1044(3) 0.0223(9) Uani d . 1
C C16 -0.0143(2) 0.5597(2) 0.1196(4) 0.0261(10) Uani d . 1
H H16A -0.0298 0.5988 0.0797 0.031 Uiso calc R 1
C C17 -0.0604(2) 0.5332(2) 0.1905(4) 0.0269(10) Uani d . 1
H H17A -0.1065 0.5546 0.1998 0.032 Uiso calc R 1
C C18 -0.0388(2) 0.4735(2) 0.2496(4) 0.0250(9) Uani d . 1
H H18A -0.0707 0.4551 0.2978 0.030 Uiso calc R 1
C C19 0.0295(2) 0.4420(2) 0.2369(3) 0.0209(9) Uani d . 1
C C20 0.0805(2) 0.4700(2) 0.1638(3) 0.0199(9) Uani d . 1
S S1 0.42019(7) 0.60730(7) -0.06159(11) 0.0376(3) Uani d . 1
O O5 0.3672(2) 0.6353(2) 0.0183(3) 0.0436(9) Uani d . 1
C C21 0.5096(3) 0.6047(3) -0.0076(5) 0.0449(14) Uani d . 1
H H21A 0.5122 0.5650 0.0397 0.067 Uiso calc R 1
H H21B 0.5192 0.6506 0.0258 0.067 Uiso calc R 1
H H21C 0.5457 0.5972 -0.0591 0.067 Uiso calc R 1
C C22 0.4357(4) 0.6846(3) -0.1418(5) 0.0504(16) Uani d . 1
H H22A 0.3913 0.6957 -0.1778 0.076 Uiso calc R 1
H H22B 0.4744 0.6731 -0.1881 0.076 Uiso calc R 1
H H22C 0.4498 0.7266 -0.1023 0.076 Uiso calc R 1
O O1W 0.29110(16) 0.53937(16) 0.1423(3) 0.0251(7) Uani d D 1
H H1W1 0.321(2) 0.5050(19) 0.154(4) 0.038 Uiso d D 1
H H2W1 0.311(2) 0.570(2) 0.105(3) 0.038 Uiso d D 1
O O2W 0.2500 0.7500 0.0625(6) 0.104(3) Uani d SD 1
H H1W2 0.278(5) 0.724(5) 0.026(2) 0.156 Uiso d D 1

loop_
_atom_site_aniso_label
_atom_site_aniso_U_11
_atom_site_aniso_U_22
_atom_site_aniso_U_33
_atom_site_aniso_U_12
_atom_site_aniso_U_13
_atom_site_aniso_U_23
Zn1 0.0204(2) 0.0191(2) 0.0171(3) 0.00136(18) 0.0007(2) 0.0010(2)
Zn2 0.0177(2) 0.0191(2) 0.0150(2) -0.00013(18) 0.0004(2) -0.0005(2)
O1 0.0245(14) 0.0182(13) 0.0139(15) 0.0013(11) -0.0015(13) 0.0006(12)
O2 0.0229(14) 0.0219(14) 0.0128(14) 0.0035(11) 0.0021(12) -0.0020(12)
O3 0.0182(13) 0.0181(13) 0.0205(16) 0.0015(10) -0.0001(12) 0.0022(12)
O4 0.0263(15) 0.0267(15) 0.0302(19) 0.0052(12) 0.0069(15) 0.0101(15)
N1 0.0245(17) 0.0203(16) 0.0181(19) 0.0016(14) 0.0011(16) 0.0018(15)
N2 0.0261(18) 0.0229(17) 0.021(2) 0.0033(14) 0.0014(17) 0.0014(16)
C1 0.0195(19) 0.0168(18) 0.017(2) -0.0004(15) -0.0013(17) -0.0030(17)
C2 0.0204(18) 0.0192(18) 0.015(2) 0.0001(15) 0.0052(17) -0.0002(18)
C3 0.025(2) 0.021(2) 0.020(2) 0.0031(16) 0.0047(19) 0.0000(19)
C4 0.041(3) 0.025(2) 0.019(2) 0.0074(19) 0.003(2) -0.0046(19)
C5 0.035(2) 0.026(2) 0.013(2) 0.0031(18) 0.0017(19) -0.0014(19)
C6 0.023(2) 0.023(2) 0.019(2) 0.0008(16) -0.0007(19) -0.0020(19)
C7 0.024(2) 0.030(2) 0.015(2) 0.0005(17) -0.0027(19) 0.0018(19)
C8 0.027(2) 0.022(2) 0.021(2) 0.0005(17) -0.004(2) 0.0010(19)
C9 0.036(3) 0.029(2) 0.023(2) 0.0043(19) 0.002(2) 0.004(2)
C10 0.045(3) 0.030(2) 0.030(3) -0.002(2) 0.007(2) 0.011(2)
C11 0.040(3) 0.028(2) 0.029(3) 0.002(2) -0.002(2) 0.009(2)
C12 0.029(2) 0.025(2) 0.030(3) 0.0036(17) 0.001(2) 0.002(2)
C13 0.022(2) 0.024(2) 0.019(2) 0.0000(16) -0.0007(18) 0.0058(18)
C14 0.029(2) 0.024(2) 0.022(2) 0.0078(17) -0.001(2) 0.0065(19)
C15 0.026(2) 0.0188(19) 0.022(2) 0.0027(16) -0.0011(19) -0.0004(18)
C16 0.030(2) 0.023(2) 0.026(3) 0.0071(17) -0.003(2) 0.001(2)
C17 0.027(2) 0.027(2) 0.026(3) 0.0071(18) 0.000(2) -0.001(2)
C18 0.025(2) 0.027(2) 0.023(2) -0.0004(17) 0.006(2) 0.000(2)
C19 0.0211(19) 0.0185(18) 0.023(2) -0.0011(15) -0.0010(18) -0.0030(18)
C20 0.0210(19) 0.0192(19) 0.020(2) 0.0004(15) -0.0038(18) -0.0025(18)
S1 0.0380(7) 0.0359(7) 0.0389(8) -0.0037(5) 0.0043(6) -0.0010(6)
O5 0.044(2) 0.045(2) 0.042(2) -0.0087(17) 0.0120(19) -0.0001(19)
C21 0.038(3) 0.057(4) 0.039(3) -0.005(2) 0.004(3) 0.001(3)
C22 0.062(4) 0.042(3) 0.048(4) 0.007(3) 0.021(3) 0.005(3)
O1W 0.0260(16) 0.0203(15) 0.0290(19) -0.0008(12) -0.0009(14) -0.0011(14)
O2W 0.134(8) 0.130(8) 0.047(5) 0.075(6) 0.000 0.000

loop_
_atom_type_symbol
_atom_type_description
_atom_type_scat_dispersion_real
_atom_type_scat_dispersion_imag
_atom_type_scat_source
C C 0.0033 0.0016 'International Tables Vol C Tables 4.2.6.8 and 6.1.1.4'
H H 0.0000 0.0000 'International Tables Vol C Tables 4.2.6.8 and 6.1.1.4'
N N 0.0061 0.0033 'International Tables Vol C Tables 4.2.6.8 and 6.1.1.4'
O O 0.0106 0.0060 'International Tables Vol C Tables 4.2.6.8 and 6.1.1.4'
S S 0.1246 0.1234 'International Tables Vol C Tables 4.2.6.8 and 6.1.1.4'
Zn Zn 0.2839 1.4301 'International Tables Vol C Tables 4.2.6.8 and 6.1.1.4'

loop_
_geom_angle_atom_site_label_1
_geom_angle_atom_site_label_2
_geom_angle_atom_site_label_3
_geom_angle_site_symmetry_1
_geom_angle_site_symmetry_3
_geom_angle
O3 Zn1 O1W . . 108.50(13)
O3 Zn1 O2 . . 91.31(11)
O1W Zn1 O2 . . 101.24(12)
O3 Zn1 N1 . . 143.11(13)
O1W Zn1 N1 . . 107.36(14)
O2 Zn1 N1 . . 90.00(12)
O3 Zn1 N2 . . 91.11(13)
O1W Zn1 N2 . . 95.28(13)
O2 Zn1 N2 . . 161.59(13)
N1 Zn1 N2 . . 77.25(14)
O3 Zn1 H1W1 . . 111.9(13)
O1W Zn1 H1W1 . . 23.1(7)
O2 Zn1 H1W1 . . 78.4(6)
N1 Zn1 H1W1 . . 104.5(13)
N2 Zn1 H1W1 . . 117.4(6)
O4 Zn2 O1 7_566 8_656 117.28(13)
O4 Zn2 O1 7_566 . 128.45(13)
O1 Zn2 O1 8_656 . 110.27(16)
O4 Zn2 O3 7_566 7_566 78.59(12)
O1 Zn2 O3 8_656 7_566 112.98(12)
O1 Zn2 O3 . 7_566 100.78(11)
O4 Zn2 O2 7_566 . 80.99(12)
O1 Zn2 O2 8_656 . 92.30(11)
O1 Zn2 O2 . . 78.31(11)
O3 Zn2 O2 7_566 . 152.81(11)
C2 O1 Zn2 . 7_566 124.8(2)
C2 O1 Zn2 . . 111.7(2)
Zn2 O1 Zn2 7_566 . 122.36(15)
C1 O2 Zn1 . . 126.4(3)
C1 O2 Zn2 . . 106.8(2)
Zn1 O2 Zn2 . . 122.72(14)
C20 O3 Zn1 . . 125.4(3)
C20 O3 Zn2 . 8_656 111.3(2)
Zn1 O3 Zn2 . 8_656 123.20(13)
C19 O4 Zn2 . 8_656 117.4(3)
C7 N1 C8 . . 120.9(4)
C7 N1 Zn1 . . 124.9(3)
C8 N1 Zn1 . . 113.6(3)
C14 N2 C13 . . 121.7(4)
C14 N2 Zn1 . . 125.6(3)
C13 N2 Zn1 . . 112.3(3)
O2 C1 C6 . . 125.2(4)
O2 C1 C2 . . 116.8(4)
C6 C1 C2 . . 117.9(4)
O1 C2 C3 . . 122.7(4)
O1 C2 C1 . . 117.5(3)
C3 C2 C1 . . 119.8(4)
C2 C3 C4 . . 121.3(4)
C2 C3 H3A . . 119.4
C4 C3 H3A . . 119.4
C5 C4 C3 . . 119.3(4)
C5 C4 H4A . . 120.3
C3 C4 H4A . . 120.3
C4 C5 C6 . . 121.7(4)
C4 C5 H5A . . 119.2
C6 C5 H5A . . 119.2
C5 C6 C1 . . 119.7(4)
C5 C6 C7 . . 115.7(4)
C1 C6 C7 . . 124.5(4)
N1 C7 C6 . . 126.3(4)
N1 C7 H7A . . 116.9
C6 C7 H7A . . 116.9
C9 C8 C13 . . 120.2(4)
C9 C8 N1 . . 124.8(4)
C13 C8 N1 . . 114.9(4)
C8 C9 C10 . . 119.5(4)
C8 C9 H9A . . 120.3
C10 C9 H9A . . 120.3
C11 C10 C9 . . 120.6(5)
C11 C10 H10A . . 119.7
C9 C10 H10A . . 119.7
C12 C11 C10 . . 120.1(4)
C12 C11 H11A . . 120.0
C10 C11 H11A . . 120.0
C11 C12 C13 . . 120.6(4)
C11 C12 H12A . . 119.7
C13 C12 H12A . . 119.7
C12 C13 C8 . . 119.1(4)
C12 C13 N2 . . 126.0(4)
C8 C13 N2 . . 114.9(4)
N2 C14 C15 . . 124.8(4)
N2 C14 H14A . . 117.6
C15 C14 H14A . . 117.6
C20 C15 C16 . . 119.2(4)
C20 C15 C14 . . 125.7(4)
C16 C15 C14 . . 114.8(4)
C17 C16 C15 . . 121.7(4)
C17 C16 H16A . . 119.1
C15 C16 H16A . . 119.1
C16 C17 C18 . . 120.0(4)
C16 C17 H17A . . 120.0
C18 C17 H17A . . 120.0
C19 C18 C17 . . 120.4(4)
C19 C18 H18A . . 119.8
C17 C18 H18A . . 119.8
O4 C19 C18 . . 122.7(4)
O4 C19 C20 . . 116.2(4)
C18 C19 C20 . . 121.1(4)
O3 C20 C15 . . 126.4(4)
O3 C20 C19 . . 115.9(4)
C15 C20 C19 . . 117.7(4)
O5 S1 C21 . . 107.4(3)
O5 S1 C22 . . 105.0(2)
C21 S1 C22 . . 96.9(3)
S1 C21 H21A . . 109.5
S1 C21 H21B . . 109.5
H21A C21 H21B . . 109.5
S1 C21 H21C . . 109.5
H21A C21 H21C . . 109.5
H21B C21 H21C . . 109.5
S1 C22 H22A . . 109.5
S1 C22 H22B . . 109.5
H22A C22 H22B . . 109.5
S1 C22 H22C . . 109.5
H22A C22 H22C . . 109.5
H22B C22 H22C . . 109.5
Zn1 O1W H1W1 . . 87(4)
Zn1 O1W H2W1 . . 114(4)
H1W1 O1W H2W1 . . 109(3)

loop_
_geom_bond_atom_site_label_1
_geom_bond_atom_site_label_2
_geom_bond_site_symmetry_2
_geom_bond_distance
Zn1 O3 . 1.990(3)
Zn1 O1W . 2.012(3)
Zn1 O2 . 2.032(3)
Zn1 N1 . 2.069(4)
Zn1 N2 . 2.101(4)
Zn1 H1W1 . 2.13(5)
Zn2 O4 7_566 1.973(3)
Zn2 O1 8_656 1.981(3)
Zn2 O1 . 2.000(3)
Zn2 O3 7_566 2.152(3)
Zn2 O2 . 2.191(3)
O1 C2 . 1.359(5)
O1 Zn2 7_566 1.981(3)
O2 C1 . 1.323(5)
O3 C20 . 1.339(5)
O3 Zn2 8_656 2.152(3)
O4 C19 . 1.336(5)
O4 Zn2 8_656 1.973(3)
N1 C7 . 1.291(5)
N1 C8 . 1.423(5)
N2 C14 . 1.277(5)
N2 C13 . 1.412(6)
C1 C6 . 1.421(6)
C1 C2 . 1.425(5)
C2 C3 . 1.384(6)
C3 C4 . 1.402(6)
C3 H3A . 0.93
C4 C5 . 1.356(6)
C4 H4A . 0.93
C5 C6 . 1.402(6)
C5 H5A . 0.93
C6 C7 . 1.436(6)
C7 H7A . 0.93
C8 C9 . 1.387(7)
C8 C13 . 1.407(6)
C9 C10 . 1.393(6)
C9 H9A . 0.93
C10 C11 . 1.381(7)
C10 H10A . 0.93
C11 C12 . 1.379(7)
C11 H11A . 0.93
C12 C13 . 1.393(6)
C12 H12A . 0.93
C14 C15 . 1.439(6)
C14 H14A . 0.93
C15 C20 . 1.403(6)
C15 C16 . 1.426(6)
C16 C17 . 1.353(7)
C16 H16A . 0.93
C17 C18 . 1.396(6)
C17 H17A . 0.93
C18 C19 . 1.374(6)
C18 H18A . 0.93
C19 C20 . 1.439(6)
S1 O5 . 1.525(4)
S1 C21 . 1.775(6)
S1 C22 . 1.787(6)
C21 H21A . 0.96
C21 H21B . 0.96
C21 H21C . 0.96
C22 H22A . 0.96
C22 H22B . 0.96
C22 H22C . 0.96
O1W H1W1 . 0.837(19)
O1W H2W1 . 0.833(19)
O2W H1W2 . 0.846(14)

loop_
_geom_hbond_atom_site_label_D
_geom_hbond_atom_site_label_H
_geom_hbond_atom_site_label_A
_geom_hbond_site_symmetry_A
_geom_hbond_distance_DH
_geom_hbond_distance_HA
_geom_hbond_distance_DA
_geom_hbond_angle_DHA
_geom_hbond_publ_flag
O1W H1W1 O4 7_566 0.84(4) 1.72(4) 2.535(4) 164(5) y
O2W H1W2 O5 1_555 0.85(8) 2.28(9) 3.032(4) 147(4) y
O1W H2W1 O5 1_555 0.83(4) 1.95(4) 2.772(5) 174(4) y
C3 H3A O3 2_555 0.93 2.57 3.271(5) 132 y
C21 H21C O4 3_654 0.96 2.52 3.454(7) 165 y
C21 H21B Cg1 5_665 0.96 2.81 3.475(6) 127 y

loop_
_geom_torsion_atom_site_label_1
_geom_torsion_atom_site_label_2
_geom_torsion_atom_site_label_3
_geom_torsion_atom_site_label_4
_geom_torsion_site_symmetry_1
_geom_torsion_site_symmetry_4
_geom_torsion
O4 Zn2 O1 C2 7_566 . -44.4(3)
O1 Zn2 O1 C2 8_656 . 112.0(3)
O3 Zn2 O1 C2 7_566 . -128.4(2)
O2 Zn2 O1 C2 . . 23.9(2)
O4 Zn2 O1 Zn2 7_566 7_566 147.45(15)
O1 Zn2 O1 Zn2 8_656 7_566 -56.06(14)
O3 Zn2 O1 Zn2 7_566 7_566 63.54(17)
O2 Zn2 O1 Zn2 . 7_566 -144.18(17)
O3 Zn1 O2 C1 . . 130.5(3)
O1W Zn1 O2 C1 . . -120.3(3)
N1 Zn1 O2 C1 . . -12.6(3)
N2 Zn1 O2 C1 . . 33.0(6)
O3 Zn1 O2 Zn2 . . -75.11(16)
O1W Zn1 O2 Zn2 . . 34.05(18)
N1 Zn1 O2 Zn2 . . 141.76(17)
N2 Zn1 O2 Zn2 . . -172.6(3)
O4 Zn2 O2 C1 7_566 . 107.0(3)
O1 Zn2 O2 C1 8_656 . -135.8(2)
O1 Zn2 O2 C1 . . -25.5(2)
O3 Zn2 O2 C1 7_566 . 65.3(3)
O4 Zn2 O2 Zn1 7_566 . -51.73(17)
O1 Zn2 O2 Zn1 8_656 . 65.53(16)
O1 Zn2 O2 Zn1 . . 175.75(18)
O3 Zn2 O2 Zn1 7_566 . -93.4(3)
O1W Zn1 O3 C20 . . 87.5(3)
O2 Zn1 O3 C20 . . -170.2(3)
N1 Zn1 O3 C20 . . -78.4(4)
N2 Zn1 O3 C20 . . -8.4(3)
O1W Zn1 O3 Zn2 . 8_656 -95.24(18)
O2 Zn1 O3 Zn2 . 8_656 7.07(17)
N1 Zn1 O3 Zn2 . 8_656 98.8(2)
N2 Zn1 O3 Zn2 . 8_656 168.82(18)
O3 Zn1 N1 C7 . . -74.8(4)
O1W Zn1 N1 C7 . . 119.1(3)
O2 Zn1 N1 C7 . . 17.3(4)
N2 Zn1 N1 C7 . . -149.3(4)
O3 Zn1 N1 C8 . . 95.8(3)
O1W Zn1 N1 C8 . . -70.2(3)
O2 Zn1 N1 C8 . . -172.0(3)
N2 Zn1 N1 C8 . . 21.4(3)
O3 Zn1 N2 C14 . . 5.9(4)
O1W Zn1 N2 C14 . . -102.8(4)
O2 Zn1 N2 C14 . . 103.4(5)
N1 Zn1 N2 C14 . . 150.6(4)
O3 Zn1 N2 C13 . . -167.9(3)
O1W Zn1 N2 C13 . . 83.4(3)
O2 Zn1 N2 C13 . . -70.4(5)
N1 Zn1 N2 C13 . . -23.2(3)
Zn1 O2 C1 C6 . . 3.8(6)
Zn2 O2 C1 C6 . . -153.8(3)
Zn1 O2 C1 C2 . . -179.5(3)
Zn2 O2 C1 C2 . . 22.8(4)
Zn2 O1 C2 C3 7_566 . -33.8(5)
Zn2 O1 C2 C3 . . 158.5(3)
Zn2 O1 C2 C1 7_566 . 147.9(3)
Zn2 O1 C2 C1 . . -19.8(4)
O2 C1 C2 O1 . . -4.0(5)
C6 C1 C2 O1 . . 173.0(3)
O2 C1 C2 C3 . . 177.7(4)
C6 C1 C2 C3 . . -5.4(6)
O1 C2 C3 C4 . . -177.4(4)
C1 C2 C3 C4 . . 0.9(6)
C2 C3 C4 C5 . . 3.0(7)
C3 C4 C5 C6 . . -2.3(7)
C4 C5 C6 C1 . . -2.4(7)
C4 C5 C6 C7 . . 174.0(4)
O2 C1 C6 C5 . . -177.2(4)
C2 C1 C6 C5 . . 6.2(6)
O2 C1 C6 C7 . . 6.7(7)
C2 C1 C6 C7 . . -169.9(4)
C8 N1 C7 C6 . . 176.2(4)
Zn1 N1 C7 C6 . . -13.8(6)
C5 C6 C7 N1 . . -177.3(4)
C1 C6 C7 N1 . . -1.1(7)
C7 N1 C8 C9 . . -28.3(7)
Zn1 N1 C8 C9 . . 160.6(4)
C7 N1 C8 C13 . . 154.6(4)
Zn1 N1 C8 C13 . . -16.5(5)
C13 C8 C9 C10 . . -1.9(7)
N1 C8 C9 C10 . . -179.0(4)
C8 C9 C10 C11 . . 1.6(8)
C9 C10 C11 C12 . . 0.2(8)
C10 C11 C12 C13 . . -1.8(7)
C11 C12 C13 C8 . . 1.5(7)
C11 C12 C13 N2 . . -177.0(4)
C9 C8 C13 C12 . . 0.4(7)
N1 C8 C13 C12 . . 177.7(4)
C9 C8 C13 N2 . . 179.0(4)
N1 C8 C13 N2 . . -3.7(6)
C14 N2 C13 C12 . . 26.1(7)
Zn1 N2 C13 C12 . . -159.8(4)
C14 N2 C13 C8 . . -152.4(4)
Zn1 N2 C13 C8 . . 21.7(5)
C13 N2 C14 C15 . . 174.5(4)
Zn1 N2 C14 C15 . . 1.3(7)
N2 C14 C15 C20 . . -9.3(8)
N2 C14 C15 C16 . . 177.2(4)
C20 C15 C16 C17 . . 0.7(7)
C14 C15 C16 C17 . . 174.7(4)
C15 C16 C17 C18 . . -1.4(7)
C16 C17 C18 C19 . . 0.6(7)
Zn2 O4 C19 C18 8_656 . 174.6(3)
Zn2 O4 C19 C20 8_656 . -5.1(5)
C17 C18 C19 O4 . . -178.9(4)
C17 C18 C19 C20 . . 0.9(7)
Zn1 O3 C20 C15 . . 4.3(6)
Zn2 O3 C20 C15 8_656 . -173.3(3)
Zn1 O3 C20 C19 . . -176.8(3)
Zn2 O3 C20 C19 8_656 . 5.7(4)
C16 C15 C20 O3 . . 179.7(4)
C14 C15 C20 O3 . . 6.4(7)
C16 C15 C20 C19 . . 0.7(6)
C14 C15 C20 C19 . . -172.5(4)
O4 C19 C20 O3 . . -0.8(6)
C18 C19 C20 O3 . . 179.4(4)
O4 C19 C20 C15 . . 178.2(4)
C18 C19 C20 C15 . . -1.5(6)
